data_7203819
loop_
_publ_author_name
'Hiraoka, Takashi'
'Kamada, Yohsuke'
'Matsumoto, Takuya'
'Fujiwara, Hideki'
'Sugimoto, Toyonari'
'Noguchi, Satoru'
'Ishida, Takekazu'
'Nakazumi, Hiroyuki'
'Katori, Hiroko Aruga'

_publ_section_title
;
 Metallic/semiconducting behaviors and an antiferromagnetic ordering of
 FeBr4--d spins in (Benzo-TTFVS)2&#x00B7;MX4 (M = Fe, Ga; X = Cl, Br)
;
_journal_issue 34
_journal_name_full 'Journal of Materials Chemistry'
_journal_page_first 3479
_journal_paper_doi 10.1039/b506725a
_journal_volume 15
_journal_year 2005
_chemical_formula_moiety 'C13 H6 Cl2 Ga0.50 S7 '
_chemical_formula_sum 'C13 H6 Cl2 Ga0.5 S7'
_chemical_formula_weight 492.38
_space_group_IT_number 11
_symmetry_cell_setting monoclinic
_symmetry_Int_Tables_number 11
_symmetry_space_group_name_Hall '-P 2yb'
_symmetry_space_group_name_H-M 'P 1 21/m 1'
_cell_angle_alpha 90
_cell_angle_beta 106.17(1)
_cell_angle_gamma 90
_cell_formula_units_Z 4
_cell_length_a 7.063(1)
_cell_length_b 34.578(7)
_cell_length_c 7.607(2)
_cell_measurement_reflns_used 7078
_cell_measurement_temperature 296.1
_cell_measurement_theta_max 27.4
_cell_measurement_theta_min 3.0
_cell_volume 1784.3(7)
_computing_cell_refinement PROCESS-AUTO
_computing_data_collection PROCESS-AUTO
_computing_data_reduction CrystalStructure
_computing_publication_material 'CrystalStructure Ver. 3.5.1'
_computing_structure_refinement CRYSTALS
_computing_structure_solution SIR92
_diffrn_detector_area_resol_mean 10.00
_diffrn_measured_fraction_theta_full 0.9950
_diffrn_measured_fraction_theta_max 0.9950
_diffrn_measurement_device_type 'Rigaku RAXIS-RAPID'
_diffrn_measurement_method \w
_diffrn_radiation_type 'Mo K\a'
_diffrn_radiation_wavelength 0.7107
_diffrn_reflns_av_R_equivalents 0.032
_diffrn_reflns_limit_h_max 0
_diffrn_reflns_limit_h_min -9
_diffrn_reflns_limit_k_max 0
_diffrn_reflns_limit_k_min -44
_diffrn_reflns_limit_l_max 9
_diffrn_reflns_limit_l_min -9
_diffrn_reflns_number 8326
_diffrn_reflns_theta_full 27.48
_diffrn_reflns_theta_max 27.48
_exptl_absorpt_coefficient_mu 1.912
_exptl_absorpt_correction_type none
_exptl_crystal_colour black
_exptl_crystal_density_diffrn 1.833
_exptl_crystal_density_method 'not measured'
_exptl_crystal_description needle
_exptl_crystal_F_000 982.00
_exptl_crystal_size_max 0.40
_exptl_crystal_size_mid 0.10
_exptl_crystal_size_min 0.05
_refine_diff_density_max 0.61
_refine_diff_density_min -0.77
_refine_ls_extinction_method none
_refine_ls_goodness_of_fit_ref 1.940
_refine_ls_hydrogen_treatment refall
_refine_ls_number_parameters 214
_refine_ls_number_reflns 2103
_refine_ls_R_factor_gt 0.0460
_refine_ls_shift/su_max 0.0030
_refine_ls_structure_factor_coef F
_refine_ls_weighting_details 'w = 1/\s^2^(Fo)'
_refine_ls_weighting_scheme sigma
_refine_ls_wR_factor_ref 0.0270
_reflns_number_gt 2077
_reflns_number_total 4163
_reflns_threshold_expression F^2^>2.0\s(F^2^)
_cod_data_source_file b506725a.txt
_cod_data_source_block GaCl4salt
_cod_original_cell_volume 1784.4(6)
_cod_original_formula_sum 'C13 H6 Cl2 Ga0.50 S7 '
_cod_database_code 7203819

loop_
_symmetry_equiv_pos_as_xyz
x,y,z
-x,-y,-z
-x,y+1/2,-z
x,-y+1/2,z

loop_
_atom_site_label
_atom_site_type_symbol
_atom_site_fract_x
_atom_site_fract_y
_atom_site_fract_z
_atom_site_U_iso_or_equiv
_atom_site_adp_type
_atom_site_occupancy
_atom_site_symmetry_multiplicity
_atom_site_calc_flag
_atom_site_refinement_flags
_atom_site_disorder_assembly
_atom_site_disorder_group
Ga(1) Ga 0.6477(2) 0.2500 0.7700(1) 0.0691(4) Uani 1.00 1 d . . .
Cl(1) Cl 0.8915(4) 0.2500 0.6493(4) 0.097(1) Uani 1.00 1 d . . .
Cl(2) Cl 0.4722(3) 0.19887(5) 0.6862(3) 0.1109(9) Uani 1.00 1 d . . .
Cl(3) Cl 0.7626(5) 0.2500 1.0631(4) 0.118(1) Uani 1.00 1 d . . .
S(1) S 0.7906(2) 0.03165(4) 1.2869(2) 0.0439(5) Uani 1.00 1 d . . .
S(2) S 0.7126(2) 0.07679(4) 0.9483(2) 0.0468(5) Uani 1.00 1 d . . .
S(3) S 0.7771(2) -0.04638(4) 1.0526(2) 0.0444(5) Uani 1.00 1 d . . .
S(4) S 0.7077(2) -0.00071(4) 0.7182(2) 0.0468(5) Uani 1.00 1 d . . .
S(5) S 0.6834(2) -0.06737(4) 0.4765(2) 0.0528(5) Uani 1.00 1 d . . .
S(6) S 0.8004(3) -0.13422(4) 1.0660(2) 0.0636(6) Uani 1.00 1 d . . .
S(7) S 0.7289(2) -0.14245(4) 0.6752(2) 0.0549(5) Uani 1.00 1 d . . .
C(1) C 0.8085(8) 0.1390(2) 1.4807(8) 0.057(2) Uani 1.00 1 d . . .
C(2) C 0.7689(9) 0.1608(1) 1.3211(9) 0.054(2) Uani 1.00 1 d . . .
C(3) C 0.8165(8) 0.0997(2) 1.4787(7) 0.047(2) Uani 1.00 1 d . . .
C(4) C 0.7390(8) 0.1424(1) 1.1545(8) 0.046(2) Uani 1.00 1 d . . .
C(5) C 0.7867(8) 0.0817(1) 1.3103(8) 0.038(2) Uani 1.00 1 d . . .
C(6) C 0.7477(8) 0.1029(1) 1.1492(8) 0.038(2) Uani 1.00 1 d . . .
C(7) C 0.7508(7) 0.0317(1) 1.0498(7) 0.040(2) Uani 1.00 1 d . . .
C(8) C 0.7464(7) -0.0011(1) 0.9539(7) 0.040(2) Uani 1.00 1 d . . .
C(9) C 0.7476(8) -0.0720(1) 0.8469(7) 0.039(2) Uani 1.00 1 d . . .
C(10) C 0.7158(8) -0.0504(1) 0.6864(7) 0.041(2) Uani 1.00 1 d . . .
C(11) C 0.7581(8) -0.1118(1) 0.8575(7) 0.041(2) Uani 1.00 1 d . . .
C(12) C 0.798(1) -0.1807(2) 0.9844(9) 0.070(3) Uani 1.00 1 d . . .
C(13) C 0.765(1) -0.1842(2) 0.8053(9) 0.071(3) Uani 1.00 1 d . . .
H(1) H 0.8316 0.1521 1.5945 0.068 Uiso 1.00 1 c . . .
H(2) H 0.7637 0.1883 1.3278 0.063 Uiso 1.00 1 c . . .
H(3) H 0.8405 0.0848 1.5877 0.056 Uiso 1.00 1 c . . .
H(4) H 0.7114 0.1569 1.0442 0.054 Uiso 1.00 1 c . . .
H(5) H 0.819 -0.2024 1.0647 0.082 Uiso 1.00 1 c . . .
H(6) H 0.761 -0.2088 0.7493 0.085 Uiso 1.00 1 c . . .

loop_
_atom_site_aniso_label
_atom_site_aniso_U_11
_atom_site_aniso_U_22
_atom_site_aniso_U_33
_atom_site_aniso_U_12
_atom_site_aniso_U_13
_atom_site_aniso_U_23
Ga(1) 0.100(1) 0.0549(7) 0.0508(7) 0.0000 0.0173(7) 0.0000
Cl(1) 0.098(2) 0.097(2) 0.103(2) 0.0000 0.038(2) 0.0000
Cl(2) 0.143(2) 0.108(2) 0.091(2) -0.055(1) 0.047(2) -0.039(1)
Cl(3) 0.214(4) 0.075(2) 0.050(2) 0.0000 0.011(2) 0.0000
S(1) 0.049(1) 0.0445(9) 0.0394(9) -0.0018(7) 0.0147(9) 0.0001(8)
S(2) 0.051(1) 0.0500(9) 0.0371(9) -0.0008(8) 0.0089(8) -0.0002(8)
S(3) 0.048(1) 0.0488(9) 0.0376(9) -0.0049(8) 0.0141(8) -0.0002(8)
S(4) 0.057(1) 0.0442(8) 0.0383(9) 0.0003(8) 0.0120(8) -0.0007(8)
S(5) 0.062(1) 0.056(1) 0.0368(9) 0.0028(8) 0.0088(9) -0.0042(8)
S(6) 0.075(1) 0.059(1) 0.052(1) 0.002(1) 0.010(1) 0.0132(9)
S(7) 0.059(1) 0.0468(9) 0.057(1) 0.0010(8) 0.0132(9) -0.0063(9)
C(1) 0.060(5) 0.067(4) 0.044(4) -0.004(4) 0.015(4) -0.018(4)
C(2) 0.054(4) 0.040(4) 0.064(5) 0.004(3) 0.012(4) 0.001(4)
C(3) 0.050(4) 0.050(4) 0.040(4) 0.000(3) 0.013(3) -0.005(3)
C(4) 0.040(4) 0.051(4) 0.044(4) 0.001(3) 0.005(3) 0.006(3)
C(5) 0.034(4) 0.041(3) 0.041(4) -0.004(3) 0.013(3) -0.003(3)
C(6) 0.036(4) 0.037(3) 0.044(4) 0.003(3) 0.013(3) -0.003(3)
C(7) 0.028(4) 0.052(3) 0.041(4) -0.004(3) 0.012(3) -0.002(3)
C(8) 0.034(4) 0.044(3) 0.045(4) -0.004(3) 0.015(3) 0.001(3)
C(9) 0.040(4) 0.041(3) 0.036(4) -0.002(3) 0.010(3) -0.004(3)
C(10) 0.034(4) 0.045(3) 0.041(4) -0.004(3) 0.007(3) -0.000(3)
C(11) 0.037(4) 0.043(3) 0.040(4) 0.002(3) 0.003(3) 0.003(3)
C(12) 0.084(6) 0.044(4) 0.077(5) 0.006(4) 0.017(5) 0.017(4)
C(13) 0.087(6) 0.046(4) 0.079(5) -0.000(4) 0.023(5) 0.006(4)

loop_
_atom_type_symbol
_atom_type_description
_atom_type_scat_dispersion_real
_atom_type_scat_dispersion_imag
_atom_type_scat_source
C C 0.003 0.002
;
International Tables for Crystallography
(1992, Vol. C, Tables 4.2.6.8 and 6.1.1.4)
;
H H 0.000 0.000
;
International Tables for Crystallography
(1992, Vol. C, Table 6.1.1.4)
;
S S 0.125 0.123
;
International Tables for Crystallography
(1992, Vol. C, Tables 4.2.6.8 and 6.1.1.4)
;
Ga Ga 0.231 1.608
;
International Tables for Crystallography
(1992, Vol. C, Tables 4.2.6.8 and 6.1.1.4)
;
Cl Cl 0.148 0.159
;
International Tables for Crystallography
(1992, Vol. C, Tables 4.2.6.8 and 6.1.1.4)
;

loop_
_geom_angle_atom_site_label_1
_geom_angle_atom_site_label_2
_geom_angle_atom_site_label_3
_geom_angle
_geom_angle_publ_flag
_geom_angle_site_symmetry_1
_geom_angle_site_symmetry_2
_geom_angle_site_symmetry_3
Cl(1) Ga(1) Cl(2) 109.57(8) yes . . .
Cl(1) Ga(1) Cl(3) 109.0(1) yes . . .
Cl(2) Ga(1) Cl(3) 109.10(8) yes . . .
C(5) S(1) C(7) 95.8(3) yes . . .
C(6) S(2) C(7) 96.2(3) yes . . .
C(8) S(3) C(9) 95.8(3) yes . . .
C(8) S(4) C(10) 97.7(3) yes . . .
C(11) S(6) C(12) 96.2(3) yes . . .
C(11) S(7) C(13) 95.0(3) yes . . .
C(2) C(1) C(3) 122.1(6) yes . . .
C(4) C(2) C(1) 119.5(5) yes . . .
C(5) C(3) C(1) 117.5(5) yes . . .
C(6) C(4) C(2) 119.4(5) yes . . .
C(6) C(5) S(1) 116.0(4) yes . . .
C(6) C(5) C(3) 121.5(5) yes . . .
S(1) C(5) C(3) 122.5(4) yes . . .
S(2) C(6) C(4) 123.3(4) yes . . .
S(2) C(6) C(5) 116.7(4) yes . . .
C(4) C(6) C(5) 120.0(5) yes . . .
C(8) C(7) S(1) 122.1(4) yes . . .
C(8) C(7) S(2) 122.8(4) yes . . .
S(1) C(7) S(2) 115.1(3) yes . . .
S(3) C(8) S(4) 115.0(3) yes . . .
S(3) C(8) C(7) 123.3(4) yes . . .
S(4) C(8) C(7) 121.7(4) yes . . .
C(10) C(9) C(11) 125.4(5) yes . . .
C(10) C(9) S(3) 117.3(4) yes . . .
C(11) C(9) S(3) 117.3(4) yes . . .
S(4) C(10) S(5) 118.9(3) yes . . .
S(4) C(10) C(9) 114.3(4) yes . . .
S(5) C(10) C(9) 126.8(4) yes . . .
S(6) C(11) S(7) 114.8(3) yes . . .
S(6) C(11) C(9) 119.8(4) yes . . .
S(7) C(11) C(9) 125.3(4) yes . . .
C(13) C(12) H(5) 122.9(7) no . . .
C(13) C(12) S(6) 115.8(5) yes . . .
S(7) C(13) C(12) 118.1(5) yes . . .

loop_
_geom_bond_atom_site_label_1
_geom_bond_atom_site_label_2
_geom_bond_distance
_geom_bond_publ_flag
_geom_bond_site_symmetry_1
_geom_bond_site_symmetry_2
Ga(1) Cl(1) 2.166(4) yes . .
Ga(1) Cl(2) 2.152(2) yes . .
Ga(1) Cl(3) 2.150(3) yes . .
S(1) C(5) 1.741(5) yes . .
S(1) C(7) 1.746(5) yes . .
S(2) C(6) 1.732(6) yes . .
S(2) C(7) 1.727(5) yes . .
S(3) C(8) 1.723(5) yes . .
S(3) C(9) 1.760(6) yes . .
S(4) C(8) 1.737(6) yes . .
S(4) C(10) 1.738(5) yes . .
S(5) C(10) 1.656(6) yes . .
S(6) C(11) 1.715(6) yes . .
S(6) C(12) 1.722(6) yes . .
S(7) C(11) 1.711(5) yes . .
S(7) C(13) 1.727(6) yes . .
C(1) C(2) 1.391(9) yes . .
C(1) C(3) 1.362(8) yes . .
C(2) C(4) 1.382(9) yes . .
C(3) C(5) 1.386(8) yes . .
C(4) C(6) 1.371(7) yes . .
C(5) C(6) 1.387(8) yes . .
C(7) C(8) 1.346(7) yes . .
C(9) C(10) 1.396(7) yes . .
C(9) C(11) 1.379(7) yes . .
C(12) C(13) 1.32(1) yes . .

loop_
_geom_contact_atom_site_label_1
_geom_contact_atom_site_label_2
_geom_contact_distance
_geom_contact_publ_flag
_geom_contact_site_symmetry_1
_geom_contact_site_symmetry_2
Cl(1) Cl(2) 3.527(4) yes . 55501
Cl(1) Cl(2) 3.527(4) yes . 55504
Cl(1) Cl(3) 3.512(5) yes . 55501
Cl(2) Cl(1) 3.527(4) yes . 55501
Cl(2) Cl(2) 3.536(2) yes . 55504
Cl(2) Cl(3) 3.504(3) yes . 55501
Cl(2) S(7) 3.348(2) yes . 65603
Cl(2) C(4) 4.039(6) yes . 55501
Cl(2) C(13) 3.682(7) yes . 65603
Cl(3) Cl(1) 3.512(5) yes . 55501
Cl(3) Cl(2) 3.504(3) yes . 55501
Cl(3) Cl(2) 3.504(3) yes . 55504
Cl(3) C(2) 3.648(6) yes . 55501
Cl(3) C(2) 3.648(6) yes . 55504
Cl(3) C(4) 3.796(5) yes . 55501
Cl(3) C(4) 3.796(5) yes . 55504
S(1) S(2) 2.930(2) yes . 55501
S(1) S(3) 3.220(2) yes . 55501
S(1) S(4) 3.664(2) yes . 55601
S(1) S(5) 3.871(2) yes . 55601
S(1) C(1) 3.983(6) yes . 55501
S(1) C(3) 2.746(6) yes . 55501
S(1) C(4) 3.951(5) yes . 55501
S(1) C(6) 2.660(5) yes . 55501
S(1) C(8) 2.713(6) yes . 55501
S(2) S(1) 2.930(2) yes . 55501
S(2) S(4) 3.196(2) yes . 55501
S(2) S(5) 3.652(2) yes . 65603
S(2) C(2) 4.003(6) yes . 55501
S(2) C(3) 3.974(6) yes . 55501
S(2) C(4) 2.735(6) yes . 55501
S(2) C(5) 2.661(6) yes . 55501
S(2) C(8) 2.704(5) yes . 55501
S(3) S(1) 3.220(2) yes . 55501
S(3) S(4) 2.917(2) yes . 55501
S(3) S(5) 3.542(2) yes . 55601
S(3) S(6) 3.042(2) yes . 55501
S(3) C(7) 2.707(5) yes . 55501
S(3) C(10) 2.701(6) yes . 55501
S(3) C(11) 2.689(5) yes . 55501
S(4) S(2) 3.196(2) yes . 55501
S(4) S(3) 2.917(2) yes . 55501
S(4) S(4) 3.769(2) yes . 65603
S(4) S(5) 2.924(2) yes . 55501
S(4) S(5) 3.618(2) yes . 65603
S(4) C(7) 2.699(6) yes . 55501
S(4) C(9) 2.639(5) yes . 55501
S(4) C(10) 4.051(5) yes . 65603
S(4) C(11) 3.975(5) yes . 55501
S(5) S(2) 3.652(2) yes . 65603
S(5) S(4) 2.924(2) yes . 55501
S(5) S(4) 3.618(2) yes . 65603
S(5) S(7) 2.976(2) yes . 55501
S(5) C(9) 2.731(6) yes . 55501
S(5) C(11) 3.192(5) yes . 55501
S(6) S(3) 3.042(2) yes . 55501
S(6) S(5) 4.149(2) yes . 55601
S(6) S(7) 2.887(2) yes . 55501
S(6) C(9) 2.682(5) yes . 55501
S(6) C(10) 4.017(5) yes . 55501
S(6) C(13) 2.588(7) yes . 55501
S(7) Cl(2) 3.348(2) yes . 65603
S(7) S(5) 2.976(2) yes . 55501
S(7) S(6) 2.887(2) yes . 55501
S(7) C(9) 2.749(5) yes . 55501
S(7) C(10) 3.187(5) yes . 55501
S(7) C(12) 2.624(7) yes . 55501
C(1) Cl(1) 4.037(6) yes . 55601
C(1) Cl(2) 3.800(7) yes . 55601
C(1) S(1) 3.983(6) yes . 55501
C(1) C(4) 2.395(9) yes . 55501
C(1) C(5) 2.350(8) yes . 55501
C(1) C(6) 2.739(8) yes . 55501
C(2) Cl(1) 3.909(6) yes . 55601
C(2) Cl(2) 4.132(7) yes . 55601
C(2) Cl(3) 3.648(6) yes . 55501
C(2) S(2) 4.003(6) yes . 55501
C(2) C(3) 2.409(8) yes . 55501
C(2) C(5) 2.742(7) yes . 55501
C(2) C(6) 2.376(8) yes . 55501
C(3) S(1) 2.746(6) yes . 55501
C(3) S(2) 3.974(6) yes . 55501
C(3) S(2) 3.922(6) yes . 55601
C(3) S(4) 4.091(6) yes . 55601
C(3) C(2) 2.409(8) yes . 55501
C(3) C(4) 2.796(8) yes . 55501
C(3) C(6) 2.419(8) yes . 55501
C(3) C(7) 3.941(8) yes . 55501
C(4) Cl(2) 4.039(6) yes . 55501
C(4) Cl(3) 3.796(5) yes . 55501
C(4) S(1) 3.951(5) yes . 55501
C(4) S(2) 2.735(6) yes . 55501
C(4) C(1) 2.395(9) yes . 55501
C(4) C(3) 2.796(8) yes . 55501
C(4) C(5) 2.388(7) yes . 55501
C(4) C(7) 3.915(7) yes . 55501
C(5) S(2) 2.661(6) yes . 55501
C(5) C(1) 2.350(8) yes . 55501
C(5) C(2) 2.742(7) yes . 55501
C(5) C(4) 2.388(7) yes . 55501
C(5) C(7) 2.588(8) yes . 55501
C(5) C(8) 3.899(8) yes . 55501
C(6) S(1) 2.660(5) yes . 55501
C(6) C(1) 2.739(8) yes . 55501
C(6) C(2) 2.376(8) yes . 55501
C(6) C(3) 2.419(8) yes . 55501
C(6) C(7) 2.575(7) yes . 55501
C(6) C(8) 3.890(7) yes . 55501
C(7) S(3) 2.707(5) yes . 55501
C(7) S(4) 2.699(6) yes . 55501
C(7) C(3) 3.941(8) yes . 55501
C(7) C(4) 3.915(7) yes . 55501
C(7) C(5) 2.588(8) yes . 55501
C(7) C(6) 2.575(7) yes . 55501
C(7) C(9) 3.903(7) yes . 55501
C(7) C(10) 3.922(7) yes . 55501
C(8) S(1) 2.713(6) yes . 55501
C(8) S(2) 2.704(5) yes . 55501
C(8) C(5) 3.899(8) yes . 55501
C(8) C(6) 3.890(7) yes . 55501
C(8) C(9) 2.583(7) yes . 55501
C(8) C(10) 2.616(7) yes . 55501
C(8) C(11) 3.902(7) yes . 55501
C(9) S(4) 2.639(5) yes . 55501
C(9) S(5) 2.731(6) yes . 55501
C(9) S(6) 2.682(5) yes . 55501
C(9) S(7) 2.749(5) yes . 55501
C(9) C(7) 3.903(7) yes . 55501
C(9) C(8) 2.583(7) yes . 55501
C(9) C(12) 3.892(7) yes . 55501
C(9) C(13) 3.895(7) yes . 55501
C(10) S(3) 2.701(6) yes . 55501
C(10) S(4) 4.051(5) yes . 65603
C(10) S(6) 4.017(5) yes . 55501
C(10) S(7) 3.187(5) yes . 55501
C(10) C(7) 3.922(7) yes . 55501
C(10) C(8) 2.616(7) yes . 55501
C(10) C(11) 2.466(7) yes . 55501
C(11) S(3) 2.689(5) yes . 55501
C(11) S(4) 3.975(5) yes . 55501
C(11) S(5) 3.192(5) yes . 55501
C(11) C(8) 3.902(7) yes . 55501
C(11) C(10) 2.466(7) yes . 55501
C(11) C(12) 2.557(8) yes . 55501
C(11) C(13) 2.535(7) yes . 55501
C(12) S(7) 2.624(7) yes . 55501
C(12) C(9) 3.892(7) yes . 55501
C(12) C(11) 2.557(8) yes . 55501
C(13) Cl(2) 3.682(7) yes . 65603
C(13) S(6) 2.588(7) yes . 55501
C(13) C(9) 3.895(7) yes . 55501
C(13) C(11) 2.535(7) yes . 55501

loop_
_geom_torsion_atom_site_label_1
_geom_torsion_atom_site_label_2
_geom_torsion_atom_site_label_3
_geom_torsion_atom_site_label_4
_geom_torsion
_geom_torsion_publ_flag
_geom_torsion_site_symmetry_1
_geom_torsion_site_symmetry_2
_geom_torsion_site_symmetry_3
_geom_torsion_site_symmetry_4
C(7) S(1) C(5) C(3) -178.5(5) yes . . . .
C(7) S(1) C(5) C(6) 2.8(4) yes . . . .
C(5) S(1) C(7) S(2) -3.6(3) yes . . . .
C(5) S(1) C(7) C(8) 177.7(4) yes . . . .
C(7) S(2) C(6) C(4) 178.6(5) yes . . . .
C(7) S(2) C(6) C(5) -1.3(5) yes . . . .
C(6) S(2) C(7) S(1) 3.1(3) yes . . . .
C(6) S(2) C(7) C(8) -178.1(4) yes . . . .
C(9) S(3) C(8) S(4) -0.9(3) yes . . . .
C(9) S(3) C(8) C(7) 178.8(4) yes . . . .
C(8) S(3) C(9) C(10) 1.0(5) yes . . . .
C(8) S(3) C(9) C(11) -179.1(4) yes . . . .
C(10) S(4) C(8) S(3) 0.6(3) yes . . . .
C(10) S(4) C(8) C(7) -179.1(4) yes . . . .
C(8) S(4) C(10) S(5) 179.3(3) yes . . . .
C(8) S(4) C(10) C(9) 0.0(4) yes . . . .
C(12) S(6) C(11) S(7) 1.3(3) yes . . . .
C(12) S(6) C(11) C(9) -179.6(4) yes . . . .
C(11) S(6) C(12) C(13) -0.7(6) yes . . . .
C(13) S(7) C(11) S(6) -1.3(3) yes . . . .
C(13) S(7) C(11) C(9) 179.6(5) yes . . . .
C(11) S(7) C(13) C(12) 0.8(6) yes . . . .
C(3) C(1) C(2) C(4) -0.8(9) yes . . . .
C(2) C(1) C(3) C(5) 1.0(9) yes . . . .
C(1) C(2) C(4) C(6) 0.4(9) yes . . . .
C(1) C(3) C(5) S(1) -179.4(4) yes . . . .
C(1) C(3) C(5) C(6) -0.8(8) yes . . . .
C(2) C(4) C(6) S(2) 180.0(5) yes . . . .
C(2) C(4) C(6) C(5) -0.1(8) yes . . . .
S(1) C(5) C(6) S(2) -1.1(6) yes . . . .
S(1) C(5) C(6) C(4) 179.1(5) yes . . . .
C(3) C(5) C(6) S(2) -179.8(5) yes . . . .
C(3) C(5) C(6) C(4) 0.3(8) yes . . . .
S(1) C(7) C(8) S(3) 0.6(7) yes . . . .
S(1) C(7) C(8) S(4) -179.7(3) yes . . . .
S(2) C(7) C(8) S(3) -178.0(4) yes . . . .
S(2) C(7) C(8) S(4) 1.7(7) yes . . . .
S(3) C(9) C(10) S(4) -0.7(6) yes . . . .
S(3) C(9) C(10) S(5) -179.9(4) yes . . . .
C(11) C(9) C(10) S(4) 179.4(5) yes . . . .
C(11) C(9) C(10) S(5) 0.2(9) yes . . . .
S(3) C(9) C(11) S(6) -0.5(7) yes . . . .
S(3) C(9) C(11) S(7) 178.6(4) yes . . . .
C(10) C(9) C(11) S(6) 179.4(5) yes . . . .
C(10) C(9) C(11) S(7) -1.5(9) yes . . . .
S(6) C(12) C(13) S(7) -0.0(8) yes . . . .
